data_1572307
loop_
_publ_author_name
'Rousselin, Yoann'
'Clavel, Alexandre'

_publ_section_title
;
 Pinaverium bromide
;
_journal_coeditor_code BH4086
_journal_issue 8
_journal_name_full IUCrData
_journal_paper_doi 10.1107/S2414314624006539
_journal_volume 9
_journal_year 2024
_chemical_absolute_configuration ad
_chemical_formula_iupac 'C26 H41 Br N O4 +, Br -'
_chemical_formula_moiety 'C26 H41 Br N O4 +, Br -'
_chemical_formula_sum 'C26 H41 Br2 N O4'
_chemical_formula_weight 591.42
_chemical_name_common
;
Pinaverium bromide
;
_chemical_name_systematic
'4-[(2-Bromo-4,5-dimethoxyphenyl)methyl]-4-{2-[2-(6,6-dimethyl-2-bicyclo[3.1.1]heptanyl)ethoxy]ethyl}morpholin-4-ium bromide'
_space_group_crystal_system monoclinic
_space_group_IT_number 4
_space_group_name_Hall 'P 2yb'
_space_group_name_H-M_alt 'P 1 21 1'
_atom_sites_solution_hydrogens geom
_atom_sites_solution_primary dual
_atom_sites_solution_secondary difmap
_audit_creation_method
;
FinalCif V137 by Daniel Kratzert, Freiburg 2024,
https://dkratzert.de/finalcif.html
;
_cell_angle_alpha 90
_cell_angle_beta 99.265(2)
_cell_angle_gamma 90
_cell_formula_units_Z 4
_cell_length_a 16.4966(6)
_cell_length_b 8.8166(3)
_cell_length_c 18.9475(7)
_cell_measurement_reflns_used 9547
_cell_measurement_temperature 110.00(10)
_cell_measurement_theta_max 66.526
_cell_measurement_theta_min 3.300
_cell_volume 2719.85(17)
_computing_cell_refinement
;
SAINT (Bruker, 2016)
;
_computing_data_collection
;
APEX5 (Bruker, 2023)
;
_computing_data_reduction
;
SAINT (Bruker, 2016)
;
_computing_molecular_graphics
;
ORTEP (Burnett & Johnson, 1996); Mercury (Macrae <i>et al.</i>,
2020)
;
_computing_publication_material
;
Olex2 (Dolomanov <i>et al.</i>,  2009)
;
_computing_structure_refinement
;
<i>SHELXL2019/3</i> (Sheldrick, 2015b)
;
_computing_structure_solution
;
<i>SHELXT2018/2</i> (Sheldrick, 2015a)
;
_diffrn_ambient_temperature 110.00(10)
_diffrn_detector CPAD
_diffrn_detector_area_resol_mean 7.41
_diffrn_measured_fraction_theta_full 0.999
_diffrn_measured_fraction_theta_max 0.999
_diffrn_measurement_device 'three-circle diffractometer'
_diffrn_measurement_device_type 'Bruker D8 VENTURE dual wavelength Ag/Cu'
_diffrn_measurement_method '\w and \f scans'
_diffrn_measurement_specimen_support 'MiTeGen micromount'
_diffrn_radiation_monochromator 'mirror optics'
_diffrn_radiation_probe x-ray
_diffrn_radiation_type 'Cu K\a'
_diffrn_radiation_wavelength 1.54178
_diffrn_reflns_av_R_equivalents 0.0442
_diffrn_reflns_av_unetI/netI 0.0208
_diffrn_reflns_limit_h_max 19
_diffrn_reflns_limit_h_min -19
_diffrn_reflns_limit_k_max 8
_diffrn_reflns_limit_k_min -10
_diffrn_reflns_limit_l_max 22
_diffrn_reflns_limit_l_min -22
_diffrn_reflns_number 103023
_diffrn_reflns_theta_full 66.653
_diffrn_reflns_theta_max 66.653
_diffrn_reflns_theta_min 2.363
_diffrn_source 'microfocus sealed X-ray tube'
_diffrn_source_current 1.0
_diffrn_source_power 0.05
_diffrn_source_voltage 50.0
_exptl_absorpt_coefficient_mu 4.023
_exptl_absorpt_correction_T_max 0.5984
_exptl_absorpt_correction_T_min 0.4533
_exptl_absorpt_correction_type multi-scan
_exptl_absorpt_process_details
;
(SADABS; Krause <i>et al.</i>,  2015)
;
_exptl_crystal_colour 'clear light colourless'
_exptl_crystal_density_diffrn 1.444
_exptl_crystal_description plate
_exptl_crystal_F_000 1224
_exptl_crystal_size_max 0.59
_exptl_crystal_size_mid 0.569
_exptl_crystal_size_min 0.064
_refine_diff_density_max 0.683
_refine_diff_density_min -0.590
_refine_ls_abs_structure_details
;
 Refined as an inversion twin.
;
_refine_ls_abs_structure_Flack -0.009(17)
_refine_ls_extinction_method none
_refine_ls_goodness_of_fit_ref 1.039
_refine_ls_hydrogen_treatment constr
_refine_ls_matrix_type full
_refine_ls_number_parameters 650
_refine_ls_number_reflns 9273
_refine_ls_number_restraints 201
_refine_ls_restrained_S_all 1.041
_refine_ls_R_factor_all 0.0258
_refine_ls_R_factor_gt 0.0251
_refine_ls_shift/su_max 0.002
_refine_ls_shift/su_mean 0.000
_refine_ls_structure_factor_coef Fsqd
_refine_ls_weighting_details 'w=1/[\s^2^(Fo^2^)+(0.0278P)^2^+2.6359P] where P=(Fo^2^+2Fc^2^)/3'
_refine_ls_weighting_scheme calc
_refine_ls_wR_factor_gt 0.0623
_refine_ls_wR_factor_ref 0.0627
_reflns_number_gt 9063
_reflns_number_total 9273
_reflns_threshold_expression 'I > 2\s(I)'
_cod_data_source_file bh4086.cif
_cod_data_source_block I
_cod_original_cell_volume 2719.84(17)
_cod_database_code 1572307
_shelx_estimated_absorpt_t_min 0.109
_shelx_estimated_absorpt_t_max 0.783

loop_
_space_group_symop_operation_xyz
'x, y, z'
'-x, y+1/2, -z'

loop_
_atom_site_type_symbol
_atom_site_label
_atom_site_fract_x
_atom_site_fract_y
_atom_site_fract_z
_atom_site_U_iso_or_equiv
_atom_site_adp_type
_atom_site_calc_flag
_atom_site_occupancy
_atom_site_disorder_assembly
_atom_site_disorder_group
Br Br1 0.77782(3) 0.65663(5) 0.80156(2) 0.02972(11) Uani d 1 . .
O O1 0.74510(19) 0.1905(4) 0.62731(15) 0.0283(7) Uani d 1 . .
O O2 0.66700(19) 0.0272(4) 0.70686(15) 0.0288(7) Uani d 1 . .
O O3 0.44575(18) 0.6082(4) 0.82426(15) 0.0250(7) Uani d 1 . .
O O4 0.72470(17) 0.5705(4) 1.02623(15) 0.0279(7) Uani d 1 . .
N N1 0.59756(19) 0.4833(4) 0.90094(16) 0.0171(7) Uani d 1 . .
C C1 0.7961(3) 0.2693(6) 0.5848(2) 0.0335(11) Uani d 1 . .
H H1A 0.808620 0.202202 0.546712 0.050 Uiso calc 1 . .
H H1B 0.847313 0.300050 0.615027 0.050 Uiso calc 1 . .
H H1C 0.767168 0.359478 0.563466 0.050 Uiso calc 1 . .
C C2 0.6162(3) -0.0564(6) 0.7470(3) 0.0349(12) Uani d 1 . .
H H2A 0.601573 -0.153794 0.723396 0.052 Uiso calc 1 . .
H H2B 0.566149 0.001499 0.749825 0.052 Uiso calc 1 . .
H H2C 0.646011 -0.074463 0.795299 0.052 Uiso calc 1 . .
C C3 0.6879(2) 0.1684(6) 0.7318(2) 0.0207(9) Uani d 1 . .
C C4 0.6723(2) 0.2263(5) 0.7959(2) 0.0189(8) Uani d 1 . .
H H4 0.645628 0.163709 0.825946 0.023 Uiso calc 1 . .
C C5 0.6943(2) 0.3743(5) 0.8181(2) 0.0184(8) Uani d 1 . .
C C6 0.7347(2) 0.4613(5) 0.7735(2) 0.0204(8) Uani d 1 . .
C C7 0.7529(2) 0.4053(5) 0.7086(2) 0.0218(9) Uani d 1 . .
H H7 0.780762 0.467205 0.679238 0.026 Uiso calc 1 . .
C C8 0.7299(3) 0.2595(5) 0.6877(2) 0.0222(9) Uani d 1 . .
C C9 0.6823(2) 0.4173(5) 0.8925(2) 0.0203(9) Uani d 1 . .
H H9A 0.724835 0.492778 0.911109 0.024 Uiso calc 1 . .
H H9B 0.692145 0.326036 0.923119 0.024 Uiso calc 1 . .
C C10 0.5289(2) 0.3872(5) 0.8594(2) 0.0204(9) Uani d 1 . .
H H10C 0.540206 0.370954 0.810148 0.025 Uiso calc 1 . .
H H10D 0.528039 0.286717 0.882577 0.025 Uiso calc 1 . .
C C11 0.4460(2) 0.4618(6) 0.8561(2) 0.0234(9) Uani d 1 . .
H H11C 0.403371 0.397811 0.827750 0.028 Uiso calc 1 . .
H H11D 0.432732 0.471320 0.904991 0.028 Uiso calc 1 . .
C C12 0.5033(3) 0.7033(5) 0.8686(2) 0.0244(10) Uani d 1 . .
H H12C 0.489436 0.706808 0.917556 0.029 Uiso calc 1 . .
H H12D 0.500204 0.807746 0.849262 0.029 Uiso calc 1 . .
C C13 0.5893(2) 0.6419(5) 0.8713(2) 0.0195(8) Uani d 1 . .
H H13C 0.603396 0.642138 0.822458 0.023 Uiso calc 1 . .
H H13D 0.628601 0.709209 0.901467 0.023 Uiso calc 1 . .
C C14 0.5903(2) 0.4773(5) 0.98005(19) 0.0186(8) Uani d 1 . .
H H14C 0.531791 0.491159 0.984373 0.022 Uiso calc 1 . .
H H14D 0.606455 0.374376 0.997925 0.022 Uiso calc 1 . .
C C15 0.6400(2) 0.5906(5) 1.0287(2) 0.0216(9) Uani d 1 . .
H H15C 0.623215 0.694902 1.013327 0.026 Uiso calc 1 . .
H H15D 0.629630 0.576578 1.078281 0.026 Uiso calc 1 . .
C C16 0.7773(3) 0.6458(6) 1.0818(2) 0.0322(10) Uani d 1 . .
H H16E 0.763432 0.617245 1.128959 0.039 Uiso calc 1 . .
H H16F 0.771695 0.757160 1.076117 0.039 Uiso calc 1 . .
C C17 0.8632(3) 0.5968(6) 1.0760(2) 0.0349(11) Uani d 1 . .
H H17E 0.876736 0.633690 1.029984 0.042 Uiso calc 1 . .
H H17F 0.864931 0.484608 1.075165 0.042 Uiso calc 1 . .
C C18 0.9294(3) 0.6538(7) 1.1369(2) 0.0384(12) Uani d 1 . .
H H18 0.908993 0.628652 1.182447 0.046 Uiso calc 1 . .
C C19 0.9405(3) 0.8255(6) 1.1371(3) 0.0426(12) Uani d 1 . .
H H19E 0.913238 0.869173 1.175253 0.051 Uiso calc 1 . .
H H19F 0.912364 0.866094 1.090844 0.051 Uiso calc 1 . .
C C20 1.0328(3) 0.8805(7) 1.1489(4) 0.0571(16) Uani d 1 . .
H H20E 1.041115 0.948398 1.109000 0.068 Uiso calc 1 . .
H H20F 1.044019 0.939879 1.193723 0.068 Uiso calc 1 . .
C C21 1.0926(3) 0.7515(7) 1.1529(3) 0.0475(14) Uani d 1 . .
H H21 1.151664 0.782512 1.161165 0.057 Uiso calc 1 . .
C C22 1.0704(3) 0.6311(9) 1.2044(3) 0.0619(18) Uani d 1 . .
H H22E 1.043354 0.671396 1.243475 0.074 Uiso calc 1 . .
H H22F 1.115941 0.561354 1.222861 0.074 Uiso calc 1 . .
C C23 1.0108(3) 0.5695(7) 1.1399(3) 0.0454(14) Uani d 1 . .
H H23 1.005797 0.456469 1.138258 0.054 Uiso calc 1 . .
C C24 1.0693(3) 0.6361(7) 1.0920(3) 0.0409(12) Uani d 1 . .
C C25 1.0364(3) 0.6954(8) 1.0169(3) 0.0534(16) Uani d 1 . .
H H25G 0.992427 0.768894 1.019516 0.080 Uiso calc 1 . .
H H25H 1.014769 0.610525 0.986114 0.080 Uiso calc 1 . .
H H25I 1.080966 0.744657 0.997022 0.080 Uiso calc 1 . .
C C26 1.1404(3) 0.5297(8) 1.0837(4) 0.0587(16) Uani d 1 . .
H H26G 1.184495 0.587729 1.067268 0.088 Uiso calc 1 . .
H H26H 1.121058 0.450640 1.048721 0.088 Uiso calc 1 . .
H H26I 1.161296 0.482723 1.129962 0.088 Uiso calc 1 . .
Br Br1A 0.20805(3) 0.34247(6) 0.67939(3) 0.03860(13) Uani d 1 . .
O O1A 0.2564(2) 0.7808(4) 0.86903(16) 0.0317(7) Uani d 1 . .
O O2A 0.3262(2) 0.9594(4) 0.78952(16) 0.0301(7) Uani d 1 . .
O O3A 0.54323(18) 0.3963(4) 0.67381(15) 0.0250(7) Uani d 1 . .
O O4A 0.28184(19) 0.3885(4) 0.46950(17) 0.0332(8) Uani d 1 . .
N N1A 0.39434(19) 0.5208(4) 0.59104(16) 0.0168(7) Uani d 1 . .
C C1A 0.2193(3) 0.6863(6) 0.9161(2) 0.0327(11) Uani d 1 . .
H H1AA 0.164551 0.655166 0.892476 0.049 Uiso calc 1 . .
H H1AB 0.214338 0.742724 0.959817 0.049 Uiso calc 1 . .
H H1AC 0.253391 0.596183 0.928441 0.049 Uiso calc 1 . .
C C2A 0.3719(3) 1.0521(6) 0.7487(3) 0.0378(12) Uani d 1 . .
H H2AA 0.338294 1.075053 0.702386 0.057 Uiso calc 1 . .
H H2AB 0.421698 0.998337 0.740967 0.057 Uiso calc 1 . .
H H2AC 0.387073 1.146838 0.774501 0.057 Uiso calc 1 . .
C C3A 0.3023(3) 0.8204(5) 0.7606(2) 0.0231(9) Uani d 1 . .
C C4A 0.3145(3) 0.7728(5) 0.6944(2) 0.0229(9) Uani d 1 . .
H H4A 0.339054 0.840387 0.665023 0.027 Uiso calc 1 . .
C C5A 0.2918(2) 0.6273(5) 0.6685(2) 0.0233(9) Uani d 1 . .
C C6A 0.2519(2) 0.5357(6) 0.7115(2) 0.0255(9) Uani d 1 . .
C C7A 0.2391(3) 0.5820(6) 0.7789(2) 0.0278(10) Uani d 1 . .
H H7A 0.212318 0.515796 0.807339 0.033 Uiso calc 1 . .
C C8A 0.2647(3) 0.7230(6) 0.8049(2) 0.0250(10) Uani d 1 . .
C C9A 0.3077(2) 0.5867(5) 0.5951(2) 0.0222(9) Uani d 1 . .
H H9AA 0.299721 0.678698 0.564866 0.027 Uiso calc 1 . .
H H9AB 0.266041 0.511471 0.574369 0.027 Uiso calc 1 . .
C C10A 0.4009(2) 0.3618(5) 0.6213(2) 0.0193(9) Uani d 1 . .
H H10A 0.363417 0.293911 0.589713 0.023 Uiso calc 1 . .
H H10B 0.383753 0.361891 0.668997 0.023 Uiso calc 1 . .
C C11A 0.4883(3) 0.3021(5) 0.6279(2) 0.0219(9) Uani d 1 . .
H H11A 0.490717 0.197534 0.647167 0.026 Uiso calc 1 . .
H H11B 0.504970 0.298821 0.579993 0.026 Uiso calc 1 . .
C C12A 0.5445(2) 0.5425(6) 0.6422(2) 0.0217(9) Uani d 1 . .
H H12A 0.560911 0.533013 0.594394 0.026 Uiso calc 1 . .
H H12B 0.585590 0.606898 0.672165 0.026 Uiso calc 1 . .
C C13A 0.4607(2) 0.6168(5) 0.6350(2) 0.0195(9) Uani d 1 . .
H H13A 0.462790 0.717154 0.612007 0.023 Uiso calc 1 . .
H H13B 0.446365 0.633043 0.683244 0.023 Uiso calc 1 . .
C C14A 0.4057(2) 0.5283(6) 0.51247(19) 0.0194(8) Uani d 1 . .
H H14A 0.382413 0.625276 0.492064 0.023 Uiso calc 1 . .
H H14B 0.465316 0.529671 0.510442 0.023 Uiso calc 1 . .
C C15A 0.3667(3) 0.3994(6) 0.4656(2) 0.0245(9) Uani d 1 . .
H H15A 0.374012 0.417507 0.415461 0.029 Uiso calc 1 . .
H H15B 0.394270 0.302779 0.481577 0.029 Uiso calc 1 . .
C C16A 0.2479(4) 0.2667(9) 0.4199(4) 0.0395(16) Uani d 0.78 A 1
H H16A 0.288671 0.184356 0.419452 0.047 Uiso calc 0.78 A 1
H H16B 0.232894 0.306725 0.370749 0.047 Uiso calc 0.78 A 1
C C17A 0.1700(4) 0.2064(8) 0.4485(4) 0.0435(14) Uani d 0.78 A 1
H H17A 0.152482 0.110209 0.423699 0.052 Uiso calc 0.78 A 1
H H17B 0.185087 0.183721 0.500083 0.052 Uiso calc 0.78 A 1
C C18A 0.0982(4) 0.3153(7) 0.4383(3) 0.0348(12) Uani d 0.78 A 1
H H18A 0.120076 0.413840 0.459590 0.042 Uiso calc 0.78 A 1
C C19A 0.0307(5) 0.2617(12) 0.4847(4) 0.063(2) Uani d 0.78 A 1
H H19A 0.043444 0.156553 0.501182 0.076 Uiso calc 0.78 A 1
H H19B 0.034752 0.326968 0.527660 0.076 Uiso calc 0.78 A 1
C C20A -0.0580(5) 0.2669(12) 0.4448(5) 0.067(2) Uani d 0.78 A 1
H H20A -0.082280 0.164278 0.444861 0.080 Uiso calc 0.78 A 1
H H20B -0.090621 0.335570 0.470587 0.080 Uiso calc 0.78 A 1
C C21A -0.0638(4) 0.3207(11) 0.3685(4) 0.0503(14) Uani d 0.78 A 1
H H21A -0.121356 0.328332 0.342351 0.060 Uiso calc 0.78 A 1
C C22A -0.0138(4) 0.4600(11) 0.3639(4) 0.0539(15) Uani d 0.78 A 1
H H22A -0.008902 0.526198 0.406570 0.065 Uiso calc 0.78 A 1
H H22B -0.029471 0.518761 0.319239 0.065 Uiso calc 0.78 A 1
C C23A 0.0607(4) 0.3499(9) 0.3630(3) 0.0405(12) Uani d 0.78 A 1
H H23A 0.100648 0.382835 0.331541 0.049 Uiso calc 0.78 A 1
C C24A -0.0053(4) 0.2275(9) 0.3281(4) 0.0437(13) Uani d 0.78 A 1
C C25A -0.0245(5) 0.2498(11) 0.2482(4) 0.0559(18) Uani d 0.78 A 1
H H25A -0.072674 0.189211 0.228723 0.084 Uiso calc 0.78 A 1
H H25B 0.022685 0.217538 0.226414 0.084 Uiso calc 0.78 A 1
H H25C -0.035816 0.357285 0.237664 0.084 Uiso calc 0.78 A 1
C C26A 0.0064(5) 0.0599(9) 0.3450(4) 0.0560(17) Uani d 0.78 A 1
H H26A 0.012921 0.044855 0.396831 0.084 Uiso calc 0.78 A 1
H H26B 0.055533 0.023309 0.327355 0.084 Uiso calc 0.78 A 1
H H26C -0.041732 0.003456 0.321663 0.084 Uiso calc 0.78 A 1
C C16B 0.2245(15) 0.300(4) 0.4340(17) 0.047(8) Uiso d 0.22 A 2
H H16C 0.237372 0.193649 0.447749 0.056 Uiso calc 0.22 A 2
H H16D 0.226331 0.310007 0.382264 0.056 Uiso calc 0.22 A 2
C C17B 0.1336(14) 0.337(4) 0.4474(14) 0.051(8) Uiso d 0.22 A 2
H H17C 0.132930 0.336088 0.499522 0.061 Uiso calc 0.22 A 2
H H17D 0.119077 0.440997 0.429898 0.061 Uiso calc 0.22 A 2
C C18B 0.0692(13) 0.230(4) 0.4122(13) 0.069(7) Uiso d 0.22 A 2
H H18B 0.083964 0.123717 0.427243 0.083 Uiso calc 0.22 A 2
C C19B 0.0657(13) 0.248(4) 0.3264(11) 0.057(7) Uiso d 0.22 A 2
H H19C 0.098621 0.336974 0.316512 0.068 Uiso calc 0.22 A 2
H H19D 0.090038 0.156703 0.307524 0.068 Uiso calc 0.22 A 2
C C20B -0.0262(13) 0.268(3) 0.2871(12) 0.040(5) Uiso d 0.22 A 2
H H20C -0.030741 0.366758 0.261903 0.048 Uiso calc 0.22 A 2
H H20D -0.038246 0.187548 0.250470 0.048 Uiso calc 0.22 A 2
C C21B -0.0891(15) 0.262(3) 0.3342(13) 0.061(8) Uiso d 0.22 A 2
H H21B -0.146926 0.265007 0.308460 0.074 Uiso calc 0.22 A 2
C C22B -0.0755(16) 0.156(3) 0.3963(14) 0.067(7) Uiso d 0.22 A 2
H H22C -0.051034 0.057267 0.386094 0.080 Uiso calc 0.22 A 2
H H22D -0.124015 0.141715 0.420312 0.080 Uiso calc 0.22 A 2
C C23B -0.0134(13) 0.272(3) 0.4325(12) 0.054(6) Uiso d 0.22 A 2
H H23B -0.012584 0.281741 0.485172 0.065 Uiso calc 0.22 A 2
C C24B -0.0655(14) 0.397(3) 0.3872(13) 0.047(6) Uiso d 0.22 A 2
C C25B -0.1405(18) 0.437(4) 0.4222(18) 0.083(11) Uiso d 0.22 A 2
H H25D -0.167598 0.526745 0.398976 0.124 Uiso calc 0.22 A 2
H H25E -0.122643 0.457443 0.473113 0.124 Uiso calc 0.22 A 2
H H25F -0.178984 0.351312 0.416727 0.124 Uiso calc 0.22 A 2
C C26B -0.036(3) 0.550(4) 0.365(2) 0.104(13) Uiso d 0.22 A 2
H H26D -0.009296 0.536913 0.322277 0.155 Uiso calc 0.22 A 2
H H26E 0.003778 0.592590 0.403711 0.155 Uiso calc 0.22 A 2
H H26F -0.082647 0.618935 0.353278 0.155 Uiso calc 0.22 A 2
Br Br2 0.60599(3) 1.02818(5) 0.95233(2) 0.02366(10) Uani d 1 . .
Br Br2A 0.38707(3) -0.02718(5) 0.54091(2) 0.02466(11) Uani d 1 . .

loop_
_atom_site_aniso_label
_atom_site_aniso_U_11
_atom_site_aniso_U_22
_atom_site_aniso_U_33
_atom_site_aniso_U_12
_atom_site_aniso_U_13
_atom_site_aniso_U_23
Br1 0.0312(2) 0.0221(3) 0.0393(2) -0.00864(19) 0.01631(19) -0.0048(2)
O1 0.0358(16) 0.032(2) 0.0198(14) -0.0079(14) 0.0136(12) -0.0044(12)
O2 0.0429(18) 0.0205(17) 0.0254(14) -0.0068(15) 0.0125(13) -0.0061(14)
O3 0.0252(15) 0.0256(18) 0.0232(15) 0.0038(13) 0.0006(12) 0.0002(12)
O4 0.0194(14) 0.039(2) 0.0243(15) -0.0073(13) 0.0005(11) -0.0069(13)
N1 0.0167(15) 0.0177(19) 0.0173(15) -0.0001(14) 0.0039(12) -0.0015(14)
C1 0.035(3) 0.043(3) 0.026(2) -0.006(2) 0.0144(19) -0.002(2)
C2 0.048(3) 0.025(3) 0.035(2) -0.017(2) 0.018(2) -0.0041(19)
C3 0.0207(19) 0.022(2) 0.0190(19) -0.0028(18) 0.0036(15) -0.0002(17)
C4 0.0190(19) 0.019(2) 0.0195(18) -0.0006(16) 0.0046(15) 0.0034(16)
C5 0.0144(18) 0.020(2) 0.0211(19) 0.0009(15) 0.0036(14) 0.0005(15)
C6 0.0184(19) 0.016(2) 0.0269(19) -0.0004(17) 0.0029(15) -0.0013(17)
C7 0.019(2) 0.025(2) 0.023(2) -0.0016(16) 0.0081(16) 0.0032(17)
C8 0.021(2) 0.026(3) 0.020(2) -0.0016(18) 0.0030(16) -0.0011(16)
C9 0.0187(19) 0.019(2) 0.023(2) 0.0005(16) 0.0032(16) -0.0004(16)
C10 0.020(2) 0.022(3) 0.0191(19) -0.0037(17) 0.0037(16) -0.0037(16)
C11 0.0194(19) 0.024(2) 0.026(2) -0.0014(18) 0.0008(16) -0.0027(18)
C12 0.028(2) 0.020(3) 0.025(2) 0.0017(18) 0.0055(18) -0.0014(17)
C13 0.026(2) 0.014(2) 0.0193(19) -0.0025(17) 0.0057(15) 0.0015(16)
C14 0.0197(19) 0.020(2) 0.0167(17) -0.0018(17) 0.0047(14) 0.0025(17)
C15 0.023(2) 0.026(2) 0.0168(19) 0.0001(17) 0.0053(15) -0.0015(16)
C16 0.032(2) 0.037(3) 0.027(2) -0.011(2) 0.0026(17) -0.008(2)
C17 0.028(2) 0.041(3) 0.035(2) -0.009(2) 0.0030(19) -0.006(2)
C18 0.035(2) 0.048(3) 0.032(2) -0.012(2) 0.005(2) 0.003(2)
C19 0.029(2) 0.046(3) 0.054(3) -0.009(2) 0.008(2) -0.019(3)
C20 0.035(3) 0.046(4) 0.089(4) -0.013(2) 0.007(3) -0.024(3)
C21 0.024(2) 0.055(4) 0.062(3) -0.017(2) 0.002(2) -0.003(3)
C22 0.037(3) 0.096(5) 0.049(3) -0.013(3) -0.003(2) 0.014(3)
C23 0.033(3) 0.048(4) 0.052(3) -0.008(2) -0.001(2) 0.012(3)
C24 0.022(2) 0.046(3) 0.054(3) -0.003(2) 0.004(2) -0.006(3)
C25 0.037(3) 0.077(5) 0.051(3) 0.006(3) 0.019(2) -0.002(3)
C26 0.035(3) 0.057(4) 0.083(4) 0.004(3) 0.006(3) -0.008(3)
Br1A 0.0351(3) 0.0238(3) 0.0630(3) -0.0082(2) 0.0265(2) -0.0053(2)
O1A 0.0395(18) 0.0315(19) 0.0281(16) 0.0004(14) 0.0173(14) 0.0038(13)
O2A 0.0416(18) 0.0226(18) 0.0306(15) -0.0035(15) 0.0190(13) -0.0010(14)
O3A 0.0243(15) 0.0265(18) 0.0226(14) 0.0028(13) -0.0010(12) 0.0001(12)
O4A 0.0256(16) 0.037(2) 0.0340(17) -0.0047(14) -0.0044(13) -0.0026(14)
N1A 0.0172(15) 0.0150(19) 0.0194(15) -0.0013(14) 0.0064(12) 0.0003(14)
C1A 0.033(2) 0.043(3) 0.025(2) 0.000(2) 0.0131(18) 0.008(2)
C2A 0.056(3) 0.023(3) 0.039(3) -0.010(2) 0.021(2) -0.006(2)
C3A 0.026(2) 0.012(2) 0.033(2) 0.0051(17) 0.0123(17) 0.0031(17)
C4A 0.024(2) 0.018(2) 0.030(2) 0.0049(17) 0.0158(17) 0.0046(17)
C5A 0.023(2) 0.018(3) 0.032(2) 0.0028(17) 0.0116(17) 0.0015(17)
C6A 0.023(2) 0.019(2) 0.038(2) -0.0006(18) 0.0145(17) 0.0010(19)
C7A 0.024(2) 0.027(3) 0.037(2) 0.0032(17) 0.0165(19) 0.0075(19)
C8A 0.024(2) 0.028(3) 0.026(2) 0.0075(19) 0.0151(17) 0.0056(18)
C9A 0.0176(19) 0.020(2) 0.031(2) 0.0031(16) 0.0111(17) 0.0005(17)
C10A 0.023(2) 0.016(2) 0.0200(19) 0.0002(17) 0.0066(15) 0.0015(16)
C11A 0.026(2) 0.017(2) 0.023(2) 0.0030(17) 0.0055(17) 0.0007(16)
C12A 0.022(2) 0.021(2) 0.0218(19) -0.0022(18) 0.0025(15) -0.0031(17)
C13A 0.022(2) 0.016(2) 0.0203(19) -0.0031(16) 0.0023(16) -0.0055(15)
C14A 0.0199(19) 0.023(2) 0.0159(17) 0.0021(18) 0.0059(14) 0.0018(17)
C15A 0.024(2) 0.028(3) 0.0191(19) 0.0007(18) -0.0036(16) -0.0005(17)
C16A 0.028(3) 0.040(4) 0.048(4) -0.004(3) -0.001(3) -0.029(3)
C17A 0.038(3) 0.038(4) 0.050(4) -0.005(2) -0.003(2) -0.005(3)
C18A 0.037(3) 0.028(3) 0.040(3) -0.007(2) 0.009(2) -0.003(2)
C19A 0.060(3) 0.090(6) 0.043(3) -0.011(4) 0.020(2) 0.003(4)
C20A 0.046(3) 0.093(6) 0.070(4) 0.013(4) 0.034(3) 0.026(4)
C21A 0.032(3) 0.065(4) 0.057(3) 0.005(3) 0.017(3) 0.007(3)
C22A 0.042(3) 0.059(3) 0.064(4) 0.007(3) 0.018(3) 0.006(3)
C23A 0.034(2) 0.045(3) 0.045(2) -0.001(2) 0.013(2) 0.007(3)
C24A 0.029(3) 0.054(3) 0.050(3) -0.004(2) 0.011(2) 0.005(2)
C25A 0.046(4) 0.072(5) 0.050(3) 0.002(4) 0.008(3) -0.003(3)
C26A 0.045(4) 0.051(3) 0.068(5) -0.012(3) -0.003(3) -0.001(3)
Br2 0.0300(2) 0.0190(2) 0.0241(2) -0.00420(18) 0.01098(17) 0.00046(16)
Br2A 0.0318(2) 0.0181(2) 0.0269(2) -0.00198(18) 0.01295(17) 0.00165(17)

loop_
_atom_type_symbol
_atom_type_description
_atom_type_scat_dispersion_real
_atom_type_scat_dispersion_imag
_atom_type_scat_source
C C 0.0181 0.0091 'International Tables Vol C Tables 4.2.6.8 and 6.1.1.4'
H H 0.0000 0.0000 'International Tables Vol C Tables 4.2.6.8 and 6.1.1.4'
Br Br -0.6763 1.2805 'International Tables Vol C Tables 4.2.6.8 and 6.1.1.4'
N N 0.0311 0.0180 'International Tables Vol C Tables 4.2.6.8 and 6.1.1.4'
O O 0.0492 0.0322 'International Tables Vol C Tables 4.2.6.8 and 6.1.1.4'

loop_
_geom_angle_atom_site_label_1
_geom_angle_atom_site_label_2
_geom_angle_atom_site_label_3
_geom_angle_site_symmetry_1
_geom_angle_site_symmetry_3
_geom_angle
_geom_angle_publ_flag
C8 O1 C1 . . 117.6(4) ?
C3 O2 C2 . . 115.4(3) ?
C11 O3 C12 . . 109.0(3) ?
C16 O4 C15 . . 114.0(3) ?
C10 N1 C9 . . 110.2(3) ?
C13 N1 C9 . . 109.9(3) ?
C13 N1 C10 . . 107.9(3) ?
C13 N1 C14 . . 112.5(3) ?
C14 N1 C9 . . 107.7(3) ?
C14 N1 C10 . . 108.6(3) ?
O1 C1 H1A . . 109.5 ?
O1 C1 H1B . . 109.5 ?
O1 C1 H1C . . 109.5 ?
H1A C1 H1B . . 109.5 ?
H1A C1 H1C . . 109.5 ?
H1B C1 H1C . . 109.5 ?
O2 C2 H2A . . 109.5 ?
O2 C2 H2B . . 109.5 ?
O2 C2 H2C . . 109.5 ?
H2A C2 H2B . . 109.5 ?
H2A C2 H2C . . 109.5 ?
H2B C2 H2C . . 109.5 ?
O2 C3 C4 . . 124.9(4) ?
O2 C3 C8 . . 115.9(4) ?
C4 C3 C8 . . 119.2(4) ?
C3 C4 H4 . . 118.9 ?
C3 C4 C5 . . 122.2(4) ?
C5 C4 H4 . . 118.9 ?
C4 C5 C9 . . 116.7(4) ?
C6 C5 C4 . . 117.3(4) ?
C6 C5 C9 . . 125.4(4) ?
C5 C6 Br1 . . 121.6(3) ?
C5 C6 C7 . . 122.0(4) ?
C7 C6 Br1 . . 116.1(3) ?
C6 C7 H7 . . 120.3 ?
C8 C7 C6 . . 119.5(4) ?
C8 C7 H7 . . 120.3 ?
O1 C8 C3 . . 114.7(4) ?
O1 C8 C7 . . 125.5(4) ?
C7 C8 C3 . . 119.8(4) ?
N1 C9 H9A . . 108.1 ?
N1 C9 H9B . . 108.1 ?
C5 C9 N1 . . 116.7(3) ?
C5 C9 H9A . . 108.1 ?
C5 C9 H9B . . 108.1 ?
H9A C9 H9B . . 107.3 ?
N1 C10 H10C . . 109.3 ?
N1 C10 H10D . . 109.3 ?
H10C C10 H10D . . 107.9 ?
C11 C10 N1 . . 111.7(4) ?
C11 C10 H10C . . 109.3 ?
C11 C10 H10D . . 109.3 ?
O3 C11 C10 . . 110.7(3) ?
O3 C11 H11C . . 109.5 ?
O3 C11 H11D . . 109.5 ?
C10 C11 H11C . . 109.5 ?
C10 C11 H11D . . 109.5 ?
H11C C11 H11D . . 108.1 ?
O3 C12 H12C . . 109.7 ?
O3 C12 H12D . . 109.7 ?
O3 C12 C13 . . 109.9(4) ?
H12C C12 H12D . . 108.2 ?
C13 C12 H12C . . 109.7 ?
C13 C12 H12D . . 109.7 ?
N1 C13 C12 . . 111.9(3) ?
N1 C13 H13C . . 109.2 ?
N1 C13 H13D . . 109.2 ?
C12 C13 H13C . . 109.2 ?
C12 C13 H13D . . 109.2 ?
H13C C13 H13D . . 107.9 ?
N1 C14 H14C . . 108.0 ?
N1 C14 H14D . . 108.0 ?
H14C C14 H14D . . 107.2 ?
C15 C14 N1 . . 117.2(4) ?
C15 C14 H14C . . 108.0 ?
C15 C14 H14D . . 108.0 ?
O4 C15 C14 . . 109.8(3) ?
O4 C15 H15C . . 109.7 ?
O4 C15 H15D . . 109.7 ?
C14 C15 H15C . . 109.7 ?
C14 C15 H15D . . 109.7 ?
H15C C15 H15D . . 108.2 ?
O4 C16 H16E . . 110.4 ?
O4 C16 H16F . . 110.4 ?
O4 C16 C17 . . 106.4(4) ?
H16E C16 H16F . . 108.6 ?
C17 C16 H16E . . 110.4 ?
C17 C16 H16F . . 110.4 ?
C16 C17 H17E . . 108.6 ?
C16 C17 H17F . . 108.6 ?
C16 C17 C18 . . 114.6(4) ?
H17E C17 H17F . . 107.6 ?
C18 C17 H17E . . 108.6 ?
C18 C17 H17F . . 108.6 ?
C17 C18 H18 . . 106.0 ?
C19 C18 C17 . . 113.3(5) ?
C19 C18 H18 . . 106.0 ?
C19 C18 C23 . . 112.2(4) ?
C23 C18 C17 . . 112.5(5) ?
C23 C18 H18 . . 106.0 ?
C18 C19 H19E . . 108.6 ?
C18 C19 H19F . . 108.6 ?
C18 C19 C20 . . 114.7(5) ?
H19E C19 H19F . . 107.6 ?
C20 C19 H19E . . 108.6 ?
C20 C19 H19F . . 108.6 ?
C19 C20 H20E . . 109.1 ?
C19 C20 H20F . . 109.1 ?
H20E C20 H20F . . 107.8 ?
C21 C20 C19 . . 112.6(5) ?
C21 C20 H20E . . 109.1 ?
C21 C20 H20F . . 109.1 ?
C20 C21 H21 . . 114.7 ?
C20 C21 C22 . . 109.7(5) ?
C20 C21 C24 . . 112.3(4) ?
C22 C21 H21 . . 114.7 ?
C22 C21 C24 . . 87.9(5) ?
C24 C21 H21 . . 114.7 ?
C21 C22 H22E . . 114.4 ?
C21 C22 H22F . . 114.4 ?
C21 C22 C23 . . 85.8(4) ?
H22E C22 H22F . . 111.5 ?
C23 C22 H22E . . 114.4 ?
C23 C22 H22F . . 114.4 ?
C18 C23 C22 . . 107.7(5) ?
C18 C23 H23 . . 114.6 ?
C18 C23 C24 . . 114.9(5) ?
C22 C23 H23 . . 114.6 ?
C22 C23 C24 . . 87.3(4) ?
C24 C23 H23 . . 114.6 ?
C21 C24 C23 . . 85.1(4) ?
C25 C24 C21 . . 118.6(5) ?
C25 C24 C23 . . 121.1(4) ?
C25 C24 C26 . . 106.1(5) ?
C26 C24 C21 . . 112.2(4) ?
C26 C24 C23 . . 112.9(5) ?
C24 C25 H25G . . 109.5 ?
C24 C25 H25H . . 109.5 ?
C24 C25 H25I . . 109.5 ?
H25G C25 H25H . . 109.5 ?
H25G C25 H25I . . 109.5 ?
H25H C25 H25I . . 109.5 ?
C24 C26 H26G . . 109.5 ?
C24 C26 H26H . . 109.5 ?
C24 C26 H26I . . 109.5 ?
H26G C26 H26H . . 109.5 ?
H26G C26 H26I . . 109.5 ?
H26H C26 H26I . . 109.5 ?
C8A O1A C1A . . 117.4(4) ?
C3A O2A C2A . . 116.0(3) ?
C11A O3A C12A . . 108.9(3) ?
C15A O4A C16A . . 107.0(4) ?
C16B O4A C15A . . 130.2(12) ?
C10A N1A C9A . . 109.7(3) ?
C10A N1A C13A . . 107.8(3) ?
C10A N1A C14A . . 113.3(3) ?
C13A N1A C9A . . 110.5(3) ?
C13A N1A C14A . . 108.6(3) ?
C14A N1A C9A . . 106.8(3) ?
O1A C1A H1AA . . 109.5 ?
O1A C1A H1AB . . 109.5 ?
O1A C1A H1AC . . 109.5 ?
H1AA C1A H1AB . . 109.5 ?
H1AA C1A H1AC . . 109.5 ?
H1AB C1A H1AC . . 109.5 ?
O2A C2A H2AA . . 109.5 ?
O2A C2A H2AB . . 109.5 ?
O2A C2A H2AC . . 109.5 ?
H2AA C2A H2AB . . 109.5 ?
H2AA C2A H2AC . . 109.5 ?
H2AB C2A H2AC . . 109.5 ?
O2A C3A C8A . . 115.4(4) ?
C4A C3A O2A . . 124.4(4) ?
C4A C3A C8A . . 120.1(4) ?
C3A C4A H4A . . 118.9 ?
C3A C4A C5A . . 122.1(4) ?
C5A C4A H4A . . 118.9 ?
C4A C5A C9A . . 117.8(4) ?
C6A C5A C4A . . 116.9(4) ?
C6A C5A C9A . . 125.2(4) ?
C5A C6A Br1A . . 121.5(3) ?
C5A C6A C7A . . 121.8(5) ?
C7A C6A Br1A . . 116.7(3) ?
C6A C7A H7A . . 119.7 ?
C8A C7A C6A . . 120.7(4) ?
C8A C7A H7A . . 119.7 ?
O1A C8A C3A . . 115.2(4) ?
O1A C8A C7A . . 126.5(4) ?
C7A C8A C3A . . 118.3(4) ?
N1A C9A H9AA . . 108.3 ?
N1A C9A H9AB . . 108.3 ?
C5A C9A N1A . . 115.8(3) ?
C5A C9A H9AA . . 108.3 ?
C5A C9A H9AB . . 108.3 ?
H9AA C9A H9AB . . 107.4 ?
N1A C10A H10A . . 109.4 ?
N1A C10A H10B . . 109.4 ?
N1A C10A C11A . . 111.2(3) ?
H10A C10A H10B . . 108.0 ?
C11A C10A H10A . . 109.4 ?
C11A C10A H10B . . 109.4 ?
O3A C11A C10A . . 110.5(4) ?
O3A C11A H11A . . 109.5 ?
O3A C11A H11B . . 109.5 ?
C10A C11A H11A . . 109.5 ?
C10A C11A H11B . . 109.5 ?
H11A C11A H11B . . 108.1 ?
O3A C12A H12A . . 109.5 ?
O3A C12A H12B . . 109.5 ?
O3A C12A C13A . . 110.7(3) ?
H12A C12A H12B . . 108.1 ?
C13A C12A H12A . . 109.5 ?
C13A C12A H12B . . 109.5 ?
N1A C13A H13A . . 109.2 ?
N1A C13A H13B . . 109.2 ?
C12A C13A N1A . . 112.0(3) ?
C12A C13A H13A . . 109.2 ?
C12A C13A H13B . . 109.2 ?
H13A C13A H13B . . 107.9 ?
N1A C14A H14A . . 108.4 ?
N1A C14A H14B . . 108.4 ?
H14A C14A H14B . . 107.5 ?
C15A C14A N1A . . 115.4(4) ?
C15A C14A H14A . . 108.4 ?
C15A C14A H14B . . 108.4 ?
O4A C15A C14A . . 110.5(4) ?
O4A C15A H15A . . 109.6 ?
O4A C15A H15B . . 109.6 ?
C14A C15A H15A . . 109.6 ?
C14A C15A H15B . . 109.6 ?
H15A C15A H15B . . 108.1 ?
O4A C16A H16A . . 110.5 ?
O4A C16A H16B . . 110.5 ?
O4A C16A C17A . . 106.0(5) ?
H16A C16A H16B . . 108.7 ?
C17A C16A H16A . . 110.5 ?
C17A C16A H16B . . 110.5 ?
C16A C17A H17A . . 108.7 ?
C16A C17A H17B . . 108.7 ?
H17A C17A H17B . . 107.6 ?
C18A C17A C16A . . 114.3(6) ?
C18A C17A H17A . . 108.7 ?
C18A C17A H17B . . 108.7 ?
C17A C18A H18A . . 105.9 ?
C17A C18A C19A . . 110.1(6) ?
C19A C18A H18A . . 105.9 ?
C23A C18A C17A . . 116.5(6) ?
C23A C18A H18A . . 105.9 ?
C23A C18A C19A . . 111.7(6) ?
C18A C19A H19A . . 108.7 ?
C18A C19A H19B . . 108.7 ?
H19A C19A H19B . . 107.6 ?
C20A C19A C18A . . 114.4(6) ?
C20A C19A H19A . . 108.7 ?
C20A C19A H19B . . 108.7 ?
C19A C20A H20A . . 109.0 ?
C19A C20A H20B . . 109.0 ?
H20A C20A H20B . . 107.8 ?
C21A C20A C19A . . 112.9(6) ?
C21A C20A H20A . . 109.0 ?
C21A C20A H20B . . 109.0 ?
C20A C21A H21A . . 113.9 ?
C20A C21A C24A . . 110.9(7) ?
C22A C21A C20A . . 111.4(8) ?
C22A C21A H21A . . 113.9 ?
C22A C21A C24A . . 90.8(5) ?
C24A C21A H21A . . 113.9 ?
C21A C22A H22A . . 114.3 ?
C21A C22A H22B . . 114.3 ?
C21A C22A C23A . . 86.1(6) ?
H22A C22A H22B . . 111.4 ?
C23A C22A H22A . . 114.3 ?
C23A C22A H22B . . 114.3 ?
C18A C23A C22A . . 108.7(6) ?
C18A C23A H23A . . 114.8 ?
C18A C23A C24A . . 114.0(6) ?
C22A C23A H23A . . 114.8 ?
C22A C23A C24A . . 86.5(5) ?
C24A C23A H23A . . 114.8 ?
C21A C24A C23A . . 82.9(6) ?
C25A C24A C21A . . 112.2(6) ?
C25A C24A C23A . . 110.2(6) ?
C25A C24A C26A . . 109.7(7) ?
C26A C24A C21A . . 118.5(7) ?
C26A C24A C23A . . 121.0(6) ?
C24A C25A H25A . . 109.5 ?
C24A C25A H25B . . 109.5 ?
C24A C25A H25C . . 109.5 ?
H25A C25A H25B . . 109.5 ?
H25A C25A H25C . . 109.5 ?
H25B C25A H25C . . 109.5 ?
C24A C26A H26A . . 109.5 ?
C24A C26A H26B . . 109.5 ?
C24A C26A H26C . . 109.5 ?
H26A C26A H26B . . 109.5 ?
H26A C26A H26C . . 109.5 ?
H26B C26A H26C . . 109.5 ?
O4A C16B H16C . . 108.6 ?
O4A C16B H16D . . 108.6 ?
O4A C16B C17B . . 115(2) ?
H16C C16B H16D . . 107.6 ?
C17B C16B H16C . . 108.6 ?
C17B C16B H16D . . 108.6 ?
C16B C17B H17C . . 108.6 ?
C16B C17B H17D . . 108.6 ?
H17C C17B H17D . . 107.5 ?
C18B C17B C16B . . 115(2) ?
C18B C17B H17C . . 108.6 ?
C18B C17B H17D . . 108.6 ?
C17B C18B H18B . . 110.0 ?
C17B C18B C19B . . 107(2) ?
C17B C18B C23B . . 110(2) ?
C19B C18B H18B . . 110.0 ?
C23B C18B H18B . . 110.0 ?
C23B C18B C19B . . 109.9(18) ?
C18B C19B H19C . . 109.5 ?
C18B C19B H19D . . 109.5 ?
H19C C19B H19D . . 108.0 ?
C20B C19B C18B . . 110.9(17) ?
C20B C19B H19C . . 109.5 ?
C20B C19B H19D . . 109.5 ?
C19B C20B H20C . . 108.5 ?
C19B C20B H20D . . 108.5 ?
H20C C20B H20D . . 107.5 ?
C21B C20B C19B . . 115.1(19) ?
C21B C20B H20C . . 108.5 ?
C21B C20B H20D . . 108.5 ?
C20B C21B H21B . . 114.3 ?
C20B C21B C22B . . 118(2) ?
C20B C21B C24B . . 103.6(19) ?
C22B C21B H21B . . 114.3 ?
C22B C21B C24B . . 88.9(17) ?
C24B C21B H21B . . 114.3 ?
C21B C22B H22C . . 114.3 ?
C21B C22B H22D . . 114.3 ?
C21B C22B C23B . . 86.4(17) ?
H22C C22B H22D . . 111.4 ?
C23B C22B H22C . . 114.3 ?
C23B C22B H22D . . 114.3 ?
C18B C23B C22B . . 107(2) ?
C18B C23B H23B . . 113.9 ?
C18B C23B C24B . . 117.9(19) ?
C22B C23B H23B . . 113.9 ?
C22B C23B C24B . . 87.5(16) ?
C24B C23B H23B . . 113.9 ?
C21B C24B C23B . . 82.8(16) ?
C25B C24B C21B . . 108(2) ?
C25B C24B C23B . . 110(2) ?
C26B C24B C21B . . 124(2) ?
C26B C24B C23B . . 127(2) ?
C26B C24B C25B . . 104(2) ?
C24B C25B H25D . . 109.5 ?
C24B C25B H25E . . 109.5 ?
C24B C25B H25F . . 109.5 ?
H25D C25B H25E . . 109.5 ?
H25D C25B H25F . . 109.5 ?
H25E C25B H25F . . 109.5 ?
C24B C26B H26D . . 109.5 ?
C24B C26B H26E . . 109.5 ?
C24B C26B H26F . . 109.5 ?
H26D C26B H26E . . 109.5 ?
H26D C26B H26F . . 109.5 ?
H26E C26B H26F . . 109.5 ?

loop_
_geom_bond_atom_site_label_1
_geom_bond_atom_site_label_2
_geom_bond_site_symmetry_2
_geom_bond_distance
_geom_bond_publ_flag
Br1 C6 . 1.906(5) ?
O1 C1 . 1.435(5) ?
O1 C8 . 1.354(5) ?
O2 C2 . 1.424(6) ?
O2 C3 . 1.356(6) ?
O3 C11 . 1.424(6) ?
O3 C12 . 1.433(5) ?
O4 C15 . 1.417(5) ?
O4 C16 . 1.417(5) ?
N1 C9 . 1.546(5) ?
N1 C10 . 1.528(5) ?
N1 C13 . 1.505(6) ?
N1 C14 . 1.524(4) ?
C1 H1A . 0.9800 ?
C1 H1B . 0.9800 ?
C1 H1C . 0.9800 ?
C2 H2A . 0.9800 ?
C2 H2B . 0.9800 ?
C2 H2C . 0.9800 ?
C3 C4 . 1.380(6) ?
C3 C8 . 1.417(6) ?
C4 H4 . 0.9500 ?
C4 C5 . 1.401(6) ?
C5 C6 . 1.388(6) ?
C5 C9 . 1.503(5) ?
C6 C7 . 1.402(6) ?
C7 H7 . 0.9500 ?
C7 C8 . 1.380(7) ?
C9 H9A . 0.9900 ?
C9 H9B . 0.9900 ?
C10 H10C . 0.9900 ?
C10 H10D . 0.9900 ?
C10 C11 . 1.510(6) ?
C11 H11C . 0.9900 ?
C11 H11D . 0.9900 ?
C12 H12C . 0.9900 ?
C12 H12D . 0.9900 ?
C12 C13 . 1.511(6) ?
C13 H13C . 0.9900 ?
C13 H13D . 0.9900 ?
C14 H14C . 0.9900 ?
C14 H14D . 0.9900 ?
C14 C15 . 1.508(6) ?
C15 H15C . 0.9900 ?
C15 H15D . 0.9900 ?
C16 H16E . 0.9900 ?
C16 H16F . 0.9900 ?
C16 C17 . 1.502(6) ?
C17 H17E . 0.9900 ?
C17 H17F . 0.9900 ?
C17 C18 . 1.541(6) ?
C18 H18 . 1.0000 ?
C18 C19 . 1.524(8) ?
C18 C23 . 1.527(8) ?
C19 H19E . 0.9900 ?
C19 H19F . 0.9900 ?
C19 C20 . 1.579(7) ?
C20 H20E . 0.9900 ?
C20 H20F . 0.9900 ?
C20 C21 . 1.499(8) ?
C21 H21 . 1.0000 ?
C21 C22 . 1.526(9) ?
C21 C24 . 1.541(8) ?
C22 H22E . 0.9900 ?
C22 H22F . 0.9900 ?
C22 C23 . 1.539(7) ?
C23 H23 . 1.0000 ?
C23 C24 . 1.544(7) ?
C24 C25 . 1.530(8) ?
C24 C26 . 1.530(8) ?
C25 H25G . 0.9800 ?
C25 H25H . 0.9800 ?
C25 H25I . 0.9800 ?
C26 H26G . 0.9800 ?
C26 H26H . 0.9800 ?
C26 H26I . 0.9800 ?
Br1A C6A . 1.912(5) ?
O1A C1A . 1.430(5) ?
O1A C8A . 1.345(5) ?
O2A C2A . 1.422(6) ?
O2A C3A . 1.375(6) ?
O3A C11A . 1.420(5) ?
O3A C12A . 1.422(6) ?
O4A C15A . 1.417(5) ?
O4A C16A . 1.477(7) ?
O4A C16B . 1.32(3) ?
N1A C9A . 1.556(5) ?
N1A C10A . 1.512(5) ?
N1A C13A . 1.521(5) ?
N1A C14A . 1.532(4) ?
C1A H1AA . 0.9800 ?
C1A H1AB . 0.9800 ?
C1A H1AC . 0.9800 ?
C2A H2AA . 0.9800 ?
C2A H2AB . 0.9800 ?
C2A H2AC . 0.9800 ?
C3A C4A . 1.367(6) ?
C3A C8A . 1.413(6) ?
C4A H4A . 0.9500 ?
C4A C5A . 1.402(6) ?
C5A C6A . 1.387(6) ?
C5A C9A . 1.499(6) ?
C6A C7A . 1.388(6) ?
C7A H7A . 0.9500 ?
C7A C8A . 1.379(7) ?
C9A H9AA . 0.9900 ?
C9A H9AB . 0.9900 ?
C10A H10A . 0.9900 ?
C10A H10B . 0.9900 ?
C10A C11A . 1.520(6) ?
C11A H11A . 0.9900 ?
C11A H11B . 0.9900 ?
C12A H12A . 0.9900 ?
C12A H12B . 0.9900 ?
C12A C13A . 1.517(6) ?
C13A H13A . 0.9900 ?
C13A H13B . 0.9900 ?
C14A H14A . 0.9900 ?
C14A H14B . 0.9900 ?
C14A C15A . 1.520(6) ?
C15A H15A . 0.9900 ?
C15A H15B . 0.9900 ?
C16A H16A . 0.9900 ?
C16A H16B . 0.9900 ?
C16A C17A . 1.565(10) ?
C17A H17A . 0.9900 ?
C17A H17B . 0.9900 ?
C17A C18A . 1.514(9) ?
C18A H18A . 1.0000 ?
C18A C19A . 1.596(9) ?
C18A C23A . 1.492(9) ?
C19A H19A . 0.9900 ?
C19A H19B . 0.9900 ?
C19A C20A . 1.536(11) ?
C20A H20A . 0.9900 ?
C20A H20B . 0.9900 ?
C20A C21A . 1.509(11) ?
C21A H21A . 1.0000 ?
C21A C22A . 1.490(12) ?
C21A C24A . 1.559(10) ?
C22A H22A . 0.9900 ?
C22A H22B . 0.9900 ?
C22A C23A . 1.569(10) ?
C23A H23A . 1.0000 ?
C23A C24A . 1.599(10) ?
C24A C25A . 1.508(10) ?
C24A C26A . 1.518(11) ?
C25A H25A . 0.9800 ?
C25A H25B . 0.9800 ?
C25A H25C . 0.9800 ?
C26A H26A . 0.9800 ?
C26A H26B . 0.9800 ?
C26A H26C . 0.9800 ?
C16B H16C . 0.9900 ?
C16B H16D . 0.9900 ?
C16B C17B . 1.59(2) ?
C17B H17C . 0.9900 ?
C17B H17D . 0.9900 ?
C17B C18B . 1.49(2) ?
C18B H18B . 1.0000 ?
C18B C19B . 1.62(2) ?
C18B C23B . 1.52(2) ?
C19B H19C . 0.9900 ?
C19B H19D . 0.9900 ?
C19B C20B . 1.59(2) ?
C20B H20C . 0.9900 ?
C20B H20D . 0.9900 ?
C20B C21B . 1.47(2) ?
C21B H21B . 1.0000 ?
C21B C22B . 1.49(3) ?
C21B C24B . 1.56(2) ?
C22B H22C . 0.9900 ?
C22B H22D . 0.9900 ?
C22B C23B . 1.53(2) ?
C23B H23B . 1.0000 ?
C23B C24B . 1.57(2) ?
C24B C25B . 1.53(2) ?
C24B C26B . 1.52(2) ?
C25B H25D . 0.9800 ?
C25B H25E . 0.9800 ?
C25B H25F . 0.9800 ?
C26B H26D . 0.9800 ?
C26B H26E . 0.9800 ?
C26B H26F . 0.9800 ?

loop_
_geom_torsion_atom_site_label_1
_geom_torsion_atom_site_label_2
_geom_torsion_atom_site_label_3
_geom_torsion_atom_site_label_4
_geom_torsion_site_symmetry_1
_geom_torsion_site_symmetry_2
_geom_torsion_site_symmetry_3
_geom_torsion_site_symmetry_4
_geom_torsion
_geom_torsion_publ_flag
Br1 C6 C7 C8 . . . . 174.4(3) ?
O2 C3 C4 C5 . . . . -178.9(4) ?
O2 C3 C8 O1 . . . . -1.6(5) ?
O2 C3 C8 C7 . . . . 179.4(4) ?
O3 C12 C13 N1 . . . . -59.8(4) ?
O4 C16 C17 C18 . . . . -174.0(4) ?
N1 C10 C11 O3 . . . . 57.7(4) ?
N1 C14 C15 O4 . . . . -60.2(5) ?
C1 O1 C8 C3 . . . . -172.5(4) ?
C1 O1 C8 C7 . . . . 6.5(6) ?
C2 O2 C3 C4 . . . . 8.2(6) ?
C2 O2 C3 C8 . . . . -172.6(4) ?
C3 C4 C5 C6 . . . . -1.4(6) ?
C3 C4 C5 C9 . . . . -173.3(4) ?
C4 C3 C8 O1 . . . . 177.6(4) ?
C4 C3 C8 C7 . . . . -1.4(6) ?
C4 C5 C6 Br1 . . . . -173.6(3) ?
C4 C5 C6 C7 . . . . 0.2(6) ?
C4 C5 C9 N1 . . . . -88.9(4) ?
C5 C6 C7 C8 . . . . 0.2(6) ?
C6 C5 C9 N1 . . . . 99.9(5) ?
C6 C7 C8 O1 . . . . -178.6(4) ?
C6 C7 C8 C3 . . . . 0.3(6) ?
C8 C3 C4 C5 . . . . 2.0(6) ?
C9 N1 C10 C11 . . . . -170.5(3) ?
C9 N1 C13 C12 . . . . 171.9(3) ?
C9 N1 C14 C15 . . . . 73.7(5) ?
C9 C5 C6 Br1 . . . . -2.4(5) ?
C9 C5 C6 C7 . . . . 171.4(4) ?
C10 N1 C9 C5 . . . . 46.2(5) ?
C10 N1 C13 C12 . . . . 51.7(4) ?
C10 N1 C14 C15 . . . . -167.0(4) ?
C11 O3 C12 C13 . . . . 64.2(4) ?
C12 O3 C11 C10 . . . . -63.6(4) ?
C13 N1 C9 C5 . . . . -72.6(4) ?
C13 N1 C10 C11 . . . . -50.5(4) ?
C13 N1 C14 C15 . . . . -47.5(5) ?
C14 N1 C9 C5 . . . . 164.5(4) ?
C14 N1 C10 C11 . . . . 71.7(4) ?
C14 N1 C13 C12 . . . . -68.1(4) ?
C15 O4 C16 C17 . . . . 173.3(4) ?
C16 O4 C15 C14 . . . . -165.9(4) ?
C16 C17 C18 C19 . . . . -66.3(6) ?
C16 C17 C18 C23 . . . . 165.1(4) ?
C17 C18 C19 C20 . . . . -135.3(5) ?
C17 C18 C23 C22 . . . . -177.6(5) ?
C17 C18 C23 C24 . . . . 87.1(6) ?
C18 C19 C20 C21 . . . . 3.9(7) ?
C18 C23 C24 C21 . . . . 80.7(5) ?
C18 C23 C24 C25 . . . . -39.9(8) ?
C18 C23 C24 C26 . . . . -167.2(5) ?
C19 C18 C23 C22 . . . . 53.2(6) ?
C19 C18 C23 C24 . . . . -42.1(6) ?
C19 C20 C21 C22 . . . . -48.3(7) ?
C19 C20 C21 C24 . . . . 47.7(7) ?
C20 C21 C22 C23 . . . . 85.2(5) ?
C20 C21 C24 C23 . . . . -82.7(5) ?
C20 C21 C24 C25 . . . . 40.2(6) ?
C20 C21 C24 C26 . . . . 164.5(5) ?
C21 C22 C23 C18 . . . . -87.5(5) ?
C21 C22 C23 C24 . . . . 27.8(4) ?
C22 C21 C24 C23 . . . . 27.7(4) ?
C22 C21 C24 C25 . . . . 150.6(5) ?
C22 C21 C24 C26 . . . . -85.0(5) ?
C22 C23 C24 C21 . . . . -27.5(5) ?
C22 C23 C24 C25 . . . . -148.2(6) ?
C22 C23 C24 C26 . . . . 84.6(5) ?
C23 C18 C19 C20 . . . . -6.5(7) ?
C24 C21 C22 C23 . . . . -27.8(4) ?
Br1A C6A C7A C8A . . . . -176.6(3) ?
O2A C3A C4A C5A . . . . 177.4(4) ?
O2A C3A C8A O1A . . . . 0.9(6) ?
O2A C3A C8A C7A . . . . 179.8(4) ?
O3A C12A C13A N1A . . . . -57.7(4) ?
O4A C16A C17A C18A . . . . 71.0(7) ?
O4A C16B C17B C18B . . . . -175(2) ?
N1A C10A C11A O3A . . . . 59.9(4) ?
N1A C14A C15A O4A . . . . 55.5(5) ?
C1A O1A C8A C3A . . . . -179.5(4) ?
C1A O1A C8A C7A . . . . 1.7(6) ?
C2A O2A C3A C4A . . . . -4.9(6) ?
C2A O2A C3A C8A . . . . 173.6(4) ?
C3A C4A C5A C6A . . . . 3.6(6) ?
C3A C4A C5A C9A . . . . 179.9(4) ?
C4A C3A C8A O1A . . . . 179.5(4) ?
C4A C3A C8A C7A . . . . -1.7(6) ?
C4A C5A C6A Br1A . . . . 173.9(3) ?
C4A C5A C6A C7A . . . . -3.6(6) ?
C4A C5A C9A N1A . . . . 87.2(5) ?
C5A C6A C7A C8A . . . . 1.1(7) ?
C6A C5A C9A N1A . . . . -96.9(5) ?
C6A C7A C8A O1A . . . . -179.6(4) ?
C6A C7A C8A C3A . . . . 1.6(6) ?
C8A C3A C4A C5A . . . . -1.0(6) ?
C9A N1A C10A C11A . . . . -172.0(3) ?
C9A N1A C13A C12A . . . . 170.7(3) ?
C9A N1A C14A C15A . . . . -81.9(4) ?
C9A C5A C6A Br1A . . . . -2.1(6) ?
C9A C5A C6A C7A . . . . -179.6(4) ?
C10A N1A C9A C5A . . . . 71.8(4) ?
C10A N1A C13A C12A . . . . 50.8(4) ?
C10A N1A C14A C15A . . . . 39.1(4) ?
C11A O3A C12A C13A . . . . 63.1(4) ?
C12A O3A C11A C10A . . . . -64.3(4) ?
C13A N1A C9A C5A . . . . -47.0(5) ?
C13A N1A C10A C11A . . . . -51.6(4) ?
C13A N1A C14A C15A . . . . 158.9(3) ?
C14A N1A C9A C5A . . . . -164.9(4) ?
C14A N1A C10A C11A . . . . 68.7(4) ?
C14A N1A C13A C12A . . . . -72.4(4) ?
C15A O4A C16A C17A . . . . 155.1(5) ?
C15A O4A C16B C17B . . . . -172.9(15) ?
C16A O4A C15A C14A . . . . 177.1(4) ?
C16A C17A C18A C19A . . . . -166.7(6) ?
C16A C17A C18A C23A . . . . 64.9(8) ?
C17A C18A C19A C20A . . . . -134.9(8) ?
C17A C18A C23A C22A . . . . 178.3(6) ?
C17A C18A C23A C24A . . . . 83.7(7) ?
C18A C19A C20A C21A . . . . 0.6(12) ?
C18A C23A C24A C21A . . . . 82.5(6) ?
C18A C23A C24A C25A . . . . -166.4(6) ?
C18A C23A C24A C26A . . . . -36.6(9) ?
C19A C18A C23A C22A . . . . 50.7(8) ?
C19A C18A C23A C24A . . . . -43.9(8) ?
C19A C20A C21A C22A . . . . -47.4(11) ?
C19A C20A C21A C24A . . . . 52.1(11) ?
C20A C21A C22A C23A . . . . 84.5(7) ?
C20A C21A C24A C23A . . . . -85.4(7) ?
C20A C21A C24A C25A . . . . 165.6(7) ?
C20A C21A C24A C26A . . . . 36.1(10) ?
C21A C22A C23A C18A . . . . -86.6(7) ?
C21A C22A C23A C24A . . . . 27.6(6) ?
C22A C21A C24A C23A . . . . 27.9(5) ?
C22A C21A C24A C25A . . . . -81.1(7) ?
C22A C21A C24A C26A . . . . 149.4(7) ?
C22A C23A C24A C21A . . . . -26.4(5) ?
C22A C23A C24A C25A . . . . 84.7(6) ?
C22A C23A C24A C26A . . . . -145.5(7) ?
C23A C18A C19A C20A . . . . -4.0(10) ?
C24A C21A C22A C23A . . . . -28.3(5) ?
C16B O4A C15A C14A . . . . 174.9(19) ?
C16B C17B C18B C19B . . . . -64(3) ?
C16B C17B C18B C23B . . . . 177(2) ?
C17B C18B C19B C20B . . . . -131(2) ?
C17B C18B C23B C22B . . . . -179(2) ?
C17B C18B C23B C24B . . . . 85(3) ?
C18B C19B C20B C21B . . . . -2(3) ?
C18B C23B C24B C21B . . . . 80(2) ?
C18B C23B C24B C25B . . . . -173(2) ?
C18B C23B C24B C26B . . . . -47(4) ?
C19B C18B C23B C22B . . . . 64(3) ?
C19B C18B C23B C24B . . . . -32(3) ?
C19B C20B C21B C22B . . . . -36(3) ?
C19B C20B C21B C24B . . . . 60(3) ?
C20B C21B C22B C23B . . . . 76(2) ?
C20B C21B C24B C23B . . . . -90.5(19) ?
C20B C21B C24B C25B . . . . 161(2) ?
C20B C21B C24B C26B . . . . 40(3) ?
C21B C22B C23B C18B . . . . -90(2) ?
C21B C22B C23B C24B . . . . 28.6(17) ?
C22B C21B C24B C23B . . . . 28.0(17) ?
C22B C21B C24B C25B . . . . -80(2) ?
C22B C21B C24B C26B . . . . 158(3) ?
C22B C23B C24B C21B . . . . -27.3(16) ?
C22B C23B C24B C25B . . . . 80(2) ?
C22B C23B C24B C26B . . . . -154(3) ?
C23B C18B C19B C20B . . . . -12(3) ?
C24B C21B C22B C23B . . . . -28.5(17) ?
